data_1527452
loop_
_publ_author_name
'Grice, J.D.'
'Ferguson, R.B.'
'Hawthorne, F.C.'

_publ_section_title
;
 The crystal structures of tantalite, ixiolite and wodginite from bernic
 lake, manitoba I. Tantalite and ixiolite
;
_journal_name_full 'Canadian Mineralogist'
_journal_page_first 540
_journal_page_last 549
_journal_volume 14
_journal_year 1976
_chemical_formula_sum 'Mn0.3 Nb0.24 O2 Ta0.42 Ti0.02'
_chemical_name_systematic 'Ta.42 Mn.30 Nb.24 Ti0.02 O2'
_space_group_IT_number 60
_symmetry_space_group_name_Hall '-P 2n 2ab'
_symmetry_space_group_name_H-M 'P b c n'
_cell_angle_alpha 90
_cell_angle_beta 90
_cell_angle_gamma 90
_cell_formula_units_Z 4
_cell_length_a 4.785
_cell_length_b 5.758
_cell_length_c 5.16
_cell_volume 142.168
_citation_journal_id_ASTM CAMIA6
_cod_data_source_file Grice_CAMIA6_1976_671.cif
_cod_data_source_block Mn0.3Nb0.24O2Ta0.42Ti0.02
_cod_original_cell_volume 142.1685
_cod_database_code 1527452

loop_
_symmetry_equiv_pos_as_xyz
x,y,z
-x+1/2,-y+1/2,z+1/2
x+1/2,-y+1/2,-z
-x,y,-z+1/2
-x,-y,-z
x-1/2,y-1/2,-z-1/2
-x-1/2,y-1/2,z
x,-y,z-1/2

loop_
_atom_site_label
_atom_site_type_symbol
_atom_site_fract_x
_atom_site_fract_y
_atom_site_fract_z
_atom_site_occupancy
_atom_site_U_iso_or_equiv
O1 O-2 0.7224 0.1217 0.4158 1 0.0
Nb1 Nb+5 0 0.3317 0.25 0.24 0.0
Ta1 Ta+5 0 0.3317 0.25 0.42 0.0
Mn1 Mn+2 0 0.3317 0.25 0.3 0.0
Ti1 Ti+4 0 0.3317 0.25 0.02 0.0
